data_4129995
loop_
_publ_author_name
'Metters, Owen J.'
'Forrest, Sebastian J. K.'
'Sparkes, Hazel A.'
'Manners, Ian'
'Wass, Duncan F.'

_publ_section_title
;
 Small Molecule Activation by Intermolecular Zr(IV)-Phosphine Frustrated
 Lewis Pairs.
;
_journal_issue 6
_journal_name_full 'Journal of the American Chemical Society'
_journal_page_first 1994
_journal_page_last 2003
_journal_paper_doi 10.1021/jacs.5b12536
_journal_volume 138
_journal_year 2016
_chemical_formula_moiety 'B C24 F20, C23 H29 O2 Zr, C6 H5 Cl'
_chemical_formula_sum 'C53 H34 B Cl F20 O2 Zr'
_chemical_formula_weight 1220.28
_space_group_crystal_system triclinic
_space_group_IT_number 2
_space_group_name_Hall '-P 1'
_space_group_name_H-M_alt 'P -1'
_atom_sites_solution_hydrogens geom
_atom_sites_solution_primary iterative
_audit_creation_date 2014-11-19
_audit_creation_method
;
Olex2 1.2
(compiled 2014.09.19 svn.r3010 for OlexSys, GUI svn.r4874)
;
_cell_angle_alpha 74.9625(9)
_cell_angle_beta 66.3765(8)
_cell_angle_gamma 89.8892(9)
_cell_formula_units_Z 2
_cell_length_a 13.3376(2)
_cell_length_b 13.8210(3)
_cell_length_c 14.9684(3)
_cell_measurement_reflns_used 9914
_cell_measurement_temperature 100.00
_cell_measurement_theta_max 27.94
_cell_measurement_theta_min 2.71
_cell_volume 2425.17(8)
_computing_cell_refinement 'SAINT v8.34A (Bruker, 2013)'
_computing_data_reduction 'SAINT v8.34A (Bruker, 2013)'
_computing_molecular_graphics 'Olex2 (Dolomanov et al., 2009)'
_computing_publication_material 'Olex2 (Dolomanov et al., 2009)'
_computing_structure_refinement 'ShelXL (Sheldrick, 2008)'
_computing_structure_solution
;
Superflip (Palatinus & Chapuis, 2007;Palatinus & van der Lee, 2008;
Palatinus et al., 2012)
;
_diffrn_ambient_temperature 100.00
_diffrn_detector 'Bruker area detector'
_diffrn_detector_type 'CCD area detector'
_diffrn_measured_fraction_theta_full 1.000
_diffrn_measured_fraction_theta_max 0.998
_diffrn_measurement_device 'Bruker Apex II kappa CCDC area detector'
_diffrn_measurement_device_type 'Bruker Apex II kappa CCDC area detector'
_diffrn_measurement_method '\f and \w scans'
_diffrn_radiation_monochromator graphite
_diffrn_radiation_type MoK\a
_diffrn_radiation_wavelength 0.71073
_diffrn_reflns_av_R_equivalents 0.0185
_diffrn_reflns_av_unetI/netI 0.0170
_diffrn_reflns_Laue_measured_fraction_full 1.000
_diffrn_reflns_Laue_measured_fraction_max 0.998
_diffrn_reflns_limit_h_max 17
_diffrn_reflns_limit_h_min -17
_diffrn_reflns_limit_k_max 18
_diffrn_reflns_limit_k_min -18
_diffrn_reflns_limit_l_max 19
_diffrn_reflns_limit_l_min -19
_diffrn_reflns_number 44859
_diffrn_reflns_point_group_measured_fraction_full 1.000
_diffrn_reflns_point_group_measured_fraction_max 0.998
_diffrn_reflns_theta_full 26.000
_diffrn_reflns_theta_max 27.950
_diffrn_reflns_theta_min 1.536
_diffrn_source 'fine-focus sealed tube'
_diffrn_standards_number 0
_exptl_absorpt_coefficient_mu 0.402
_exptl_absorpt_correction_T_max 0.7456
_exptl_absorpt_correction_T_min 0.6686
_exptl_absorpt_correction_type multi-scan
_exptl_absorpt_process_details
;
SADABS-2014/4 (Bruker,2014) was used for absorption correction.
wR2(int) was 0.0449 before and 0.0320 after correction.
The Ratio of minimum to maximum transmission is 0.8967.
The \l/2 correction factor is 0.00150.
;
_exptl_crystal_colour yellow
_exptl_crystal_colour_primary yellow
_exptl_crystal_density_diffrn 1.671
_exptl_crystal_description block
_exptl_crystal_F_000 1220
_exptl_crystal_size_max 0.41
_exptl_crystal_size_mid 0.4
_exptl_crystal_size_min 0.28
_refine_diff_density_max 0.421
_refine_diff_density_min -0.540
_refine_diff_density_rms 0.054
_refine_ls_extinction_method none
_refine_ls_goodness_of_fit_ref 1.021
_refine_ls_hydrogen_treatment constr
_refine_ls_matrix_type full
_refine_ls_number_parameters 742
_refine_ls_number_reflns 11650
_refine_ls_number_restraints 109
_refine_ls_restrained_S_all 1.031
_refine_ls_R_factor_all 0.0319
_refine_ls_R_factor_gt 0.0278
_refine_ls_shift/su_max 0.005
_refine_ls_shift/su_mean 0.000
_refine_ls_structure_factor_coef Fsqd
_refine_ls_weighting_details 'w=1/[\s^2^(Fo^2^)+(0.0299P)^2^+1.8455P] where P=(Fo^2^+2Fc^2^)/3'
_refine_ls_weighting_scheme calc
_refine_ls_wR_factor_gt 0.0673
_refine_ls_wR_factor_ref 0.0695
_reflns_Friedel_coverage 0.000
_reflns_number_gt 10557
_reflns_number_total 11650
_reflns_threshold_expression 'I > 2\s(I)'
_cod_data_source_file ja5b12536_si_002.cif
_cod_data_source_block Cp2Zr
_cod_database_code 4129995
_shelxl_version_number 2013-4
_shelx_space_group_comment
;
The symmetry employed for this shelxl refinement is uniquely defined
by the following loop, which should always be used as a source of
symmetry information in preference to the above space-group names.
They are only intended as comments.
;
_olex2_refinement_description
;
1. Fixed Uiso
 At 1.2 times of:
  All C(H) groups, All C(H,H) groups
 At 1.5 times of:
  All C(H,H,H) groups
2. Restrained distances
 O2-C20 \\sim O2-C20A \\sim O2-C23A \\sim O2-C23
 with sigma of 0.01
 C21-C20 \\sim C21A-C20A \\sim C23A-C22A \\sim C23-C22
 with sigma of 0.01
 C22A-C21A \\sim C22-C21
 with sigma of 0.01
3. Uiso/Uaniso restraints and constraints
C20 \\sim C20A \\sim C21A \\sim C21 \\sim C22 \\sim C22A \\sim C23 \\sim C23A:
within 1.7A with sigma of 0.003 and sigma for terminal atoms of 0.006
4. Others
 Fixed Sof: C20(0.66324) H20A(0.66324) H20B(0.66324) C21(0.66324)
 H21A(0.66324) H21B(0.66324) C22(0.66324) H22A(0.66324) H22B(0.66324)
 C23(0.66324) H23A(0.66324) H23B(0.66324) C22A(0.33676) H22C(0.33676)
 H22D(0.33676) C21A(0.33676) H21C(0.33676) H21D(0.33676) C20A(0.33676)
 H20C(0.33676) H20D(0.33676) C23A(0.33676) H23C(0.33676) H23D(0.33676)
5.a Secondary CH2 refined with riding coordinates:
 C20(H20A,H20B), C21(H21A,H21B), C22(H22A,H22B), C23(H23A,H23B), C22A(H22C,
 H22D), C21A(H21C,H21D), C20A(H20C,H20D), C23A(H23C,H23D)
5.b Aromatic/amide H refined with riding coordinates:
 C1(H1), C2(H2), C3(H3), C4(H4), C5(H5), C6(H6), C7(H7), C8(H8), C9(H9),
 C10(H10), C13(H13), C15(H15), C49(H49), C50(H50), C51(H51), C52(H52), C53(H53)
5.c Idealised Me refined as rotating group:
 C17(H17A,H17B,H17C), C18(H18A,H18B,H18C), C19(H19A,H19B,H19C)
;
_olex2_submission_special_instructions 'No special instructions were received'

loop_
_space_group_symop_operation_xyz
'x, y, z'
'-x, -y, -z'

loop_
_atom_site_label
_atom_site_type_symbol
_atom_site_fract_x
_atom_site_fract_y
_atom_site_fract_z
_atom_site_U_iso_or_equiv
_atom_site_adp_type
_atom_site_occupancy
_atom_site_site_symmetry_order
_atom_site_calc_flag
_atom_site_refinement_flags_posn
_atom_site_refinement_flags_occupancy
_atom_site_disorder_assembly
_atom_site_disorder_group
F1 F 0.05690(7) 0.76372(7) 0.72485(7) 0.02142(18) Uani 1 1 d . . . .
F2 F -0.14177(8) 0.82891(8) 0.78159(8) 0.0306(2) Uani 1 1 d . . . .
F3 F -0.21902(7) 0.91119(7) 0.94008(8) 0.0266(2) Uani 1 1 d . . . .
F4 F -0.09359(7) 0.92224(7) 1.04393(7) 0.02282(19) Uani 1 1 d . . . .
F5 F 0.10591(7) 0.86331(6) 0.98637(6) 0.01788(17) Uani 1 1 d . . . .
F6 F 0.26664(7) 0.98239(6) 0.79658(7) 0.01909(17) Uani 1 1 d . . . .
F7 F 0.42121(8) 1.06057(7) 0.83631(8) 0.0270(2) Uani 1 1 d . . . .
F8 F 0.54950(8) 0.93890(8) 0.90827(8) 0.0295(2) Uani 1 1 d . . . .
F9 F 0.51494(8) 0.73524(8) 0.94215(7) 0.0258(2) Uani 1 1 d . . . .
F10 F 0.36167(7) 0.65570(6) 0.90654(7) 0.01928(17) Uani 1 1 d . . . .
F11 F 0.13797(7) 0.64369(6) 1.01076(6) 0.01811(17) Uani 1 1 d . . . .
F12 F 0.09101(7) 0.44343(7) 1.07295(7) 0.02320(19) Uani 1 1 d . . . .
F13 F 0.10477(7) 0.33915(6) 0.93703(7) 0.0242(2) Uani 1 1 d . . . .
F14 F 0.17700(8) 0.43986(7) 0.73635(7) 0.02200(19) Uani 1 1 d . . . .
F15 F 0.23296(7) 0.63687(6) 0.67100(6) 0.01858(17) Uani 1 1 d . . . .
F16 F 0.42411(7) 0.71469(7) 0.68725(6) 0.01984(18) Uani 1 1 d . . . .
F17 F 0.56296(8) 0.80144(8) 0.49632(7) 0.0291(2) Uani 1 1 d . . . .
F18 F 0.50810(9) 0.96053(8) 0.37852(7) 0.0329(2) Uani 1 1 d . . . .
F19 F 0.31341(9) 1.03452(7) 0.46267(7) 0.0308(2) Uani 1 1 d . . . .
F20 F 0.17634(8) 0.95465(7) 0.65348(7) 0.02292(19) Uani 1 1 d . . . .
C24 C 0.09534(11) 0.81471(10) 0.84852(10) 0.0134(3) Uani 1 1 d . . . .
C25 C 0.02416(12) 0.80473(11) 0.80346(11) 0.0166(3) Uani 1 1 d . . . .
C26 C -0.07908(12) 0.83703(11) 0.83161(12) 0.0198(3) Uani 1 1 d . . . .
C27 C -0.11837(12) 0.87906(11) 0.91157(12) 0.0192(3) Uani 1 1 d . . . .
C28 C -0.05413(12) 0.88637(10) 0.96241(11) 0.0164(3) Uani 1 1 d . . . .
C29 C 0.04994(11) 0.85441(10) 0.93038(10) 0.0138(3) Uani 1 1 d . . . .
C30 C 0.30294(11) 0.81434(10) 0.84986(10) 0.0132(3) Uani 1 1 d . . . .
C31 C 0.32483(11) 0.91728(10) 0.83475(10) 0.0150(3) Uani 1 1 d . . . .
C32 C 0.40491(12) 0.95994(11) 0.85396(11) 0.0185(3) Uani 1 1 d . . . .
C33 C 0.47035(12) 0.89877(12) 0.88985(11) 0.0201(3) Uani 1 1 d . . . .
C34 C 0.45286(12) 0.79651(12) 0.90661(11) 0.0178(3) Uani 1 1 d . . . .
C35 C 0.37060(11) 0.75694(11) 0.88737(10) 0.0153(3) Uani 1 1 d . . . .
C36 C 0.19190(11) 0.65207(10) 0.83729(10) 0.0131(3) Uani 1 1 d . . . .
C37 C 0.15168(11) 0.59573(11) 0.93894(10) 0.0145(3) Uani 1 1 d . . . .
C38 C 0.12509(11) 0.49242(11) 0.97371(11) 0.0168(3) Uani 1 1 d . . . .
C39 C 0.13304(11) 0.43941(10) 0.90523(12) 0.0174(3) Uani 1 1 d . . . .
C40 C 0.16908(11) 0.49076(11) 0.80400(11) 0.0163(3) Uani 1 1 d . . . .
C41 C 0.19766(11) 0.59421(10) 0.77231(10) 0.0144(3) Uani 1 1 d . . . .
C42 C 0.29059(11) 0.82716(10) 0.68204(10) 0.0142(3) Uani 1 1 d . . . .
C43 C 0.39179(12) 0.79412(11) 0.63444(11) 0.0160(3) Uani 1 1 d . . . .
C44 C 0.46567(12) 0.83711(12) 0.53500(11) 0.0206(3) Uani 1 1 d . . . .
C45 C 0.43885(13) 0.91818(12) 0.47607(11) 0.0224(3) Uani 1 1 d . . . .
C46 C 0.34038(14) 0.95485(11) 0.51873(11) 0.0215(3) Uani 1 1 d . . . .
C47 C 0.26943(12) 0.91015(11) 0.61928(11) 0.0172(3) Uani 1 1 d . . . .
B1 B 0.21862(12) 0.77583(11) 0.80590(11) 0.0122(3) Uani 1 1 d . . . .
Zr1 Zr 0.17821(2) 0.74945(2) 0.31189(2) 0.01467(4) Uani 1 1 d . . . .
O1 O 0.14262(8) 0.60634(8) 0.39186(8) 0.0172(2) Uani 1 1 d . . . .
O2 O 0.01776(9) 0.76905(9) 0.30350(8) 0.0236(2) Uani 1 1 d . . . .
C1 C 0.35122(13) 0.70417(14) 0.18954(12) 0.0260(3) Uani 1 1 d . . . .
H1 H 0.3935 0.6630 0.2164 0.031 Uiso 1 1 calc R . . .
C2 C 0.26717(12) 0.67161(12) 0.16631(11) 0.0193(3) Uani 1 1 d . . . .
H2 H 0.2449 0.6051 0.1741 0.023 Uiso 1 1 calc R . . .
C3 C 0.22300(13) 0.75621(13) 0.12963(11) 0.0229(3) Uani 1 1 d . . . .
H3 H 0.1661 0.7559 0.1088 0.027 Uiso 1 1 calc R . . .
C4 C 0.27934(16) 0.84209(13) 0.12960(12) 0.0314(4) Uani 1 1 d . . . .
H4 H 0.2657 0.9085 0.1097 0.038 Uiso 1 1 calc R . . .
C5 C 0.35995(14) 0.80944(15) 0.16500(14) 0.0340(4) Uani 1 1 d . . . .
H5 H 0.4104 0.8507 0.1711 0.041 Uiso 1 1 calc R . . .
C6 C 0.1932(3) 0.77295(18) 0.46745(19) 0.0596(8) Uani 1 1 d . . . .
H6 H 0.1993 0.7169 0.5145 0.072 Uiso 1 1 calc R . . .
C7 C 0.0954(2) 0.81071(17) 0.46977(15) 0.0470(6) Uani 1 1 d . . . .
H7 H 0.0244 0.7836 0.5169 0.056 Uiso 1 1 calc R . . .
C8 C 0.1250(2) 0.89750(15) 0.38728(16) 0.0411(5) Uani 1 1 d . . . .
H8 H 0.0765 0.9391 0.3705 0.049 Uiso 1 1 calc R . . .
C9 C 0.2370(2) 0.91079(17) 0.33561(16) 0.0493(6) Uani 1 1 d . . . .
H9 H 0.2777 0.9633 0.2781 0.059 Uiso 1 1 calc R . . .
C10 C 0.2795(2) 0.8335(2) 0.3829(2) 0.0600(8) Uani 1 1 d . . . .
H10 H 0.3535 0.8235 0.3616 0.072 Uiso 1 1 calc R . . .
C11 C 0.17351(11) 0.51356(11) 0.38203(10) 0.0163(3) Uani 1 1 d . . . .
C12 C 0.25885(12) 0.47778(11) 0.40899(11) 0.0180(3) Uani 1 1 d . . . .
C13 C 0.29828(12) 0.38905(12) 0.38748(11) 0.0204(3) Uani 1 1 d . . . .
H13 H 0.3564 0.3657 0.4032 0.024 Uiso 1 1 calc R . . .
C14 C 0.25370(13) 0.33437(12) 0.34341(12) 0.0213(3) Uani 1 1 d . . . .
C15 C 0.16374(13) 0.36869(12) 0.32454(11) 0.0207(3) Uani 1 1 d . . . .
H15 H 0.1306 0.3312 0.2982 0.025 Uiso 1 1 calc R . . .
C16 C 0.12175(12) 0.45703(11) 0.34368(11) 0.0186(3) Uani 1 1 d . . . .
C17 C 0.30572(13) 0.53351(13) 0.46028(12) 0.0227(3) Uani 1 1 d . . . .
H17A H 0.3462 0.5962 0.4129 0.034 Uiso 1 1 calc GR . . .
H17B H 0.3540 0.4932 0.4833 0.034 Uiso 1 1 calc GR . . .
H17C H 0.2468 0.5466 0.5173 0.034 Uiso 1 1 calc GR . . .
C18 C 0.30065(16) 0.24101(13) 0.31711(14) 0.0305(4) Uani 1 1 d . . . .
H18A H 0.3267 0.2511 0.2452 0.046 Uiso 1 1 calc GR . . .
H18B H 0.2444 0.1845 0.3526 0.046 Uiso 1 1 calc GR . . .
H18C H 0.3607 0.2280 0.3368 0.046 Uiso 1 1 calc GR . . .
C19 C 0.02360(13) 0.49055(13) 0.32351(13) 0.0237(3) Uani 1 1 d . . . .
H19A H -0.0350 0.4944 0.3856 0.036 Uiso 1 1 calc GR . . .
H19B H -0.0004 0.4429 0.2975 0.036 Uiso 1 1 calc GR . . .
H19C H 0.0436 0.5557 0.2745 0.036 Uiso 1 1 calc GR . . .
C20 C -0.0879(2) 0.7121(2) 0.3857(2) 0.0173(6) Uani 0.6632 1 d . P A 1
H20A H -0.0825 0.6891 0.4504 0.021 Uiso 0.6632 1 calc R P A 1
H20B H -0.1101 0.6547 0.3690 0.021 Uiso 0.6632 1 calc R P A 1
C21 C -0.1666(2) 0.7919(2) 0.3869(2) 0.0255(6) Uani 0.6632 1 d . P A 1
H21A H -0.1511 0.8459 0.4115 0.031 Uiso 0.6632 1 calc R P A 1
H21B H -0.2433 0.7637 0.4250 0.031 Uiso 0.6632 1 calc R P A 1
C22 C -0.1314(3) 0.8252(3) 0.2681(3) 0.0312(8) Uani 0.6632 1 d . P A 1
H22A H -0.1403 0.7696 0.2424 0.037 Uiso 0.6632 1 calc R P A 1
H22B H -0.1690 0.8806 0.2466 0.037 Uiso 0.6632 1 calc R P A 1
C23 C -0.0119(3) 0.8574(2) 0.2410(2) 0.0205(6) Uani 0.6632 1 d . P A 1
H23A H 0.0331 0.8684 0.1691 0.025 Uiso 0.6632 1 calc R P A 1
H23B H -0.0041 0.9182 0.2596 0.025 Uiso 0.6632 1 calc R P A 1
Cl1 Cl 0.40776(4) 0.30200(4) 0.65852(4) 0.04482(13) Uani 1 1 d . . . .
C48 C 0.39914(13) 0.34900(14) 0.75832(14) 0.0273(3) Uani 1 1 d . . . .
C49 C 0.43883(13) 0.44849(13) 0.73706(13) 0.0264(3) Uani 1 1 d . . . .
H49 H 0.4665 0.4907 0.6709 0.032 Uiso 1 1 calc R . . .
C50 C 0.43655(14) 0.48413(13) 0.81604(13) 0.0268(3) Uani 1 1 d . . . .
H50 H 0.4643 0.5505 0.8028 0.032 Uiso 1 1 calc R . . .
C51 C 0.39315(14) 0.42149(14) 0.91470(14) 0.0285(4) Uani 1 1 d . . . .
H51 H 0.3916 0.4456 0.9677 0.034 Uiso 1 1 calc R . . .
C52 C 0.35196(14) 0.32259(13) 0.93414(14) 0.0289(4) Uani 1 1 d . . . .
H52 H 0.3219 0.2808 1.0005 0.035 Uiso 1 1 calc R . . .
C53 C 0.35507(13) 0.28561(13) 0.85611(15) 0.0291(4) Uani 1 1 d . . . .
H53 H 0.3280 0.2191 0.8691 0.035 Uiso 1 1 calc R . . .
C22A C -0.1291(6) 0.8498(5) 0.2746(5) 0.0240(10) Uani 0.3368 1 d . P A 2
H22C H -0.1675 0.8482 0.2319 0.029 Uiso 0.3368 1 calc R P A 2
H22D H -0.1358 0.9136 0.2909 0.029 Uiso 0.3368 1 calc R P A 2
C21A C -0.1771(5) 0.7570(5) 0.3758(4) 0.0283(9) Uani 0.3368 1 d . P A 2
H21C H -0.2353 0.7761 0.4304 0.034 Uiso 0.3368 1 calc R P A 2
H21D H -0.2064 0.6998 0.3638 0.034 Uiso 0.3368 1 calc R P A 2
C20A C -0.0816(5) 0.7319(6) 0.4018(5) 0.0273(12) Uani 0.3368 1 d . P A 2
H20C H -0.0855 0.6597 0.4301 0.033 Uiso 0.3368 1 calc R P A 2
H20D H -0.0800 0.7654 0.4508 0.033 Uiso 0.3368 1 calc R P A 2
C23A C -0.0103(6) 0.8345(6) 0.2229(5) 0.0298(12) Uani 0.3368 1 d . P A 2
H23C H 0.0001 0.8022 0.1700 0.036 Uiso 0.3368 1 calc R P A 2
H23D H 0.0359 0.8987 0.1926 0.036 Uiso 0.3368 1 calc R P A 2

loop_
_atom_site_aniso_label
_atom_site_aniso_U_11
_atom_site_aniso_U_22
_atom_site_aniso_U_33
_atom_site_aniso_U_23
_atom_site_aniso_U_13
_atom_site_aniso_U_12
F1 0.0224(4) 0.0266(5) 0.0231(4) -0.0139(4) -0.0131(4) 0.0051(4)
F2 0.0247(5) 0.0387(6) 0.0435(6) -0.0188(5) -0.0248(5) 0.0095(4)
F3 0.0157(4) 0.0241(5) 0.0383(5) -0.0088(4) -0.0097(4) 0.0085(4)
F4 0.0226(4) 0.0227(5) 0.0198(4) -0.0099(4) -0.0031(4) 0.0061(4)
F5 0.0201(4) 0.0220(4) 0.0148(4) -0.0072(3) -0.0093(3) 0.0048(3)
F6 0.0219(4) 0.0128(4) 0.0232(4) -0.0026(3) -0.0115(4) 0.0018(3)
F7 0.0313(5) 0.0171(4) 0.0340(5) -0.0070(4) -0.0150(4) -0.0063(4)
F8 0.0238(5) 0.0368(6) 0.0325(5) -0.0089(4) -0.0168(4) -0.0073(4)
F9 0.0206(4) 0.0341(5) 0.0272(5) -0.0052(4) -0.0164(4) 0.0061(4)
F10 0.0213(4) 0.0152(4) 0.0242(4) -0.0049(3) -0.0127(4) 0.0047(3)
F11 0.0210(4) 0.0195(4) 0.0125(4) -0.0043(3) -0.0057(3) 0.0012(3)
F12 0.0233(4) 0.0204(4) 0.0169(4) 0.0049(3) -0.0057(4) -0.0013(4)
F13 0.0220(4) 0.0101(4) 0.0351(5) -0.0004(4) -0.0102(4) -0.0015(3)
F14 0.0257(5) 0.0173(4) 0.0290(5) -0.0127(4) -0.0136(4) 0.0038(4)
F15 0.0250(4) 0.0176(4) 0.0131(4) -0.0045(3) -0.0076(3) 0.0002(3)
F16 0.0176(4) 0.0220(4) 0.0183(4) -0.0051(3) -0.0061(3) 0.0053(3)
F17 0.0172(4) 0.0446(6) 0.0206(5) -0.0135(4) -0.0004(4) 0.0001(4)
F18 0.0351(6) 0.0412(6) 0.0104(4) 0.0008(4) -0.0023(4) -0.0161(5)
F19 0.0464(6) 0.0220(5) 0.0217(5) 0.0064(4) -0.0196(4) -0.0044(4)
F20 0.0264(5) 0.0187(4) 0.0231(5) -0.0011(4) -0.0127(4) 0.0055(4)
C24 0.0141(6) 0.0105(6) 0.0139(6) -0.0013(5) -0.0055(5) 0.0002(5)
C25 0.0189(7) 0.0147(6) 0.0174(7) -0.0055(5) -0.0082(5) 0.0016(5)
C26 0.0176(7) 0.0197(7) 0.0261(8) -0.0051(6) -0.0139(6) 0.0014(6)
C27 0.0133(6) 0.0142(7) 0.0263(8) -0.0030(6) -0.0062(6) 0.0028(5)
C28 0.0177(7) 0.0115(6) 0.0158(6) -0.0032(5) -0.0029(5) 0.0014(5)
C29 0.0158(6) 0.0113(6) 0.0135(6) -0.0011(5) -0.0069(5) 0.0005(5)
C30 0.0129(6) 0.0152(6) 0.0099(6) -0.0034(5) -0.0032(5) -0.0001(5)
C31 0.0154(6) 0.0151(6) 0.0130(6) -0.0026(5) -0.0053(5) 0.0011(5)
C32 0.0198(7) 0.0162(7) 0.0167(7) -0.0044(5) -0.0046(6) -0.0044(5)
C33 0.0153(7) 0.0286(8) 0.0161(7) -0.0065(6) -0.0062(5) -0.0052(6)
C34 0.0138(6) 0.0255(8) 0.0140(6) -0.0041(5) -0.0067(5) 0.0026(5)
C35 0.0150(6) 0.0163(7) 0.0132(6) -0.0039(5) -0.0045(5) 0.0012(5)
C36 0.0113(6) 0.0130(6) 0.0144(6) -0.0027(5) -0.0053(5) 0.0007(5)
C37 0.0128(6) 0.0159(6) 0.0147(6) -0.0045(5) -0.0055(5) 0.0016(5)
C38 0.0130(6) 0.0169(7) 0.0156(6) 0.0021(5) -0.0054(5) 0.0003(5)
C39 0.0130(6) 0.0102(6) 0.0260(7) -0.0013(5) -0.0075(6) 0.0004(5)
C40 0.0142(6) 0.0155(7) 0.0222(7) -0.0086(5) -0.0085(5) 0.0022(5)
C41 0.0136(6) 0.0154(6) 0.0135(6) -0.0026(5) -0.0058(5) 0.0015(5)
C42 0.0161(6) 0.0138(6) 0.0127(6) -0.0031(5) -0.0062(5) -0.0024(5)
C43 0.0173(7) 0.0171(7) 0.0142(6) -0.0043(5) -0.0073(5) -0.0009(5)
C44 0.0157(7) 0.0281(8) 0.0161(7) -0.0087(6) -0.0031(5) -0.0039(6)
C45 0.0252(8) 0.0263(8) 0.0103(6) -0.0014(6) -0.0043(6) -0.0124(6)
C46 0.0316(8) 0.0167(7) 0.0163(7) 0.0020(5) -0.0142(6) -0.0066(6)
C47 0.0199(7) 0.0159(7) 0.0167(7) -0.0036(5) -0.0090(6) -0.0008(5)
B1 0.0134(7) 0.0117(7) 0.0112(6) -0.0025(5) -0.0054(5) 0.0011(5)
Zr1 0.01480(7) 0.01736(7) 0.01163(6) -0.00428(5) -0.00514(5) 0.00140(5)
O1 0.0157(5) 0.0195(5) 0.0149(5) -0.0027(4) -0.0062(4) 0.0022(4)
O2 0.0156(5) 0.0297(6) 0.0158(5) 0.0051(4) -0.0037(4) 0.0050(4)
C1 0.0159(7) 0.0449(10) 0.0189(7) -0.0130(7) -0.0063(6) 0.0096(7)
C2 0.0190(7) 0.0203(7) 0.0137(6) -0.0067(5) -0.0008(5) -0.0004(6)
C3 0.0217(7) 0.0363(9) 0.0123(6) -0.0086(6) -0.0075(6) 0.0084(6)
C4 0.0417(10) 0.0177(7) 0.0159(7) -0.0011(6) 0.0045(7) 0.0020(7)
C5 0.0190(8) 0.0458(11) 0.0300(9) -0.0216(8) 0.0036(7) -0.0139(7)
C6 0.132(3) 0.0420(12) 0.0451(13) -0.0315(11) -0.0648(16) 0.0368(15)
C7 0.0570(13) 0.0447(12) 0.0255(9) -0.0240(9) 0.0053(9) -0.0118(10)
C8 0.0652(14) 0.0315(10) 0.0420(11) -0.0242(9) -0.0290(10) 0.0201(10)
C9 0.0663(15) 0.0390(11) 0.0329(10) -0.0212(9) -0.0038(10) -0.0209(11)
C10 0.0479(13) 0.097(2) 0.0738(18) -0.0695(17) -0.0366(13) 0.0183(14)
C11 0.0141(6) 0.0177(7) 0.0125(6) 0.0002(5) -0.0037(5) 0.0003(5)
C12 0.0152(6) 0.0219(7) 0.0137(6) -0.0002(5) -0.0056(5) -0.0009(5)
C13 0.0166(7) 0.0221(7) 0.0190(7) 0.0003(6) -0.0077(6) 0.0019(6)
C14 0.0216(7) 0.0187(7) 0.0193(7) -0.0013(6) -0.0067(6) 0.0010(6)
C15 0.0217(7) 0.0199(7) 0.0188(7) -0.0022(6) -0.0089(6) -0.0030(6)
C16 0.0152(6) 0.0214(7) 0.0157(6) 0.0005(5) -0.0062(5) -0.0017(5)
C17 0.0206(7) 0.0287(8) 0.0216(7) -0.0063(6) -0.0122(6) 0.0033(6)
C18 0.0344(9) 0.0244(8) 0.0344(9) -0.0087(7) -0.0159(8) 0.0078(7)
C19 0.0192(7) 0.0273(8) 0.0269(8) -0.0045(6) -0.0137(6) 0.0005(6)
C20 0.0152(9) 0.0226(13) 0.0129(10) -0.0044(8) -0.0052(7) 0.0009(8)
C21 0.0234(9) 0.0306(12) 0.0178(9) -0.0045(9) -0.0051(8) 0.0098(10)
C22 0.0275(10) 0.0370(15) 0.0232(10) 0.0030(11) -0.0117(8) 0.0090(11)
C23 0.0268(10) 0.0205(13) 0.0146(10) -0.0043(8) -0.0094(8) 0.0095(9)
Cl1 0.0350(2) 0.0593(3) 0.0475(3) -0.0356(3) -0.0117(2) 0.0018(2)
C48 0.0192(7) 0.0346(9) 0.0355(9) -0.0203(7) -0.0123(7) 0.0090(7)
C49 0.0196(7) 0.0284(8) 0.0282(8) -0.0085(7) -0.0067(6) 0.0059(6)
C50 0.0225(8) 0.0239(8) 0.0340(9) -0.0119(7) -0.0096(7) 0.0057(6)
C51 0.0241(8) 0.0339(9) 0.0333(9) -0.0142(7) -0.0151(7) 0.0079(7)
C52 0.0204(8) 0.0301(9) 0.0344(9) -0.0011(7) -0.0144(7) 0.0042(7)
C53 0.0182(7) 0.0224(8) 0.0461(10) -0.0090(7) -0.0134(7) 0.0047(6)
C22A 0.0258(13) 0.0284(17) 0.0178(12) -0.0063(13) -0.0094(11) 0.0118(13)
C21A 0.0237(13) 0.0354(17) 0.0201(13) -0.0004(13) -0.0081(11) 0.0027(14)
C20A 0.0198(15) 0.035(2) 0.0171(17) 0.0014(16) -0.0031(14) 0.0022(15)
C23A 0.0284(15) 0.034(2) 0.0196(17) 0.0037(16) -0.0095(14) 0.0112(16)

loop_
_atom_type_symbol
_atom_type_description
_atom_type_scat_dispersion_real
_atom_type_scat_dispersion_imag
_atom_type_scat_source
C C 0.0033 0.0016 'International Tables Vol C Tables 4.2.6.8 and 6.1.1.4'
H H 0.0000 0.0000 'International Tables Vol C Tables 4.2.6.8 and 6.1.1.4'
B B 0.0013 0.0007 'International Tables Vol C Tables 4.2.6.8 and 6.1.1.4'
Cl Cl 0.1484 0.1585 'International Tables Vol C Tables 4.2.6.8 and 6.1.1.4'
F F 0.0171 0.0103 'International Tables Vol C Tables 4.2.6.8 and 6.1.1.4'
O O 0.0106 0.0060 'International Tables Vol C Tables 4.2.6.8 and 6.1.1.4'
Zr Zr -2.9673 0.5597 'International Tables Vol C Tables 4.2.6.8 and 6.1.1.4'

loop_
_geom_angle_atom_site_label_1
_geom_angle_atom_site_label_2
_geom_angle_atom_site_label_3
_geom_angle
C25 C24 B1 119.73(12)
C29 C24 C25 113.53(13)
C29 C24 B1 126.68(12)
F1 C25 C24 119.57(13)
F1 C25 C26 116.19(13)
C26 C25 C24 124.22(14)
F2 C26 C25 121.01(14)
F2 C26 C27 119.50(13)
C27 C26 C25 119.49(14)
F3 C27 C26 120.34(14)
F3 C27 C28 120.64(14)
C28 C27 C26 119.02(13)
F4 C28 C27 119.75(13)
F4 C28 C29 120.74(13)
C27 C28 C29 119.49(13)
F5 C29 C24 120.96(12)
F5 C29 C28 114.92(12)
C24 C29 C28 124.12(13)
C31 C30 B1 119.14(12)
C35 C30 C31 112.86(13)
C35 C30 B1 127.17(12)
F6 C31 C30 119.29(12)
F6 C31 C32 115.94(13)
C32 C31 C30 124.76(13)
F7 C32 C31 120.86(14)
F7 C32 C33 119.66(13)
C33 C32 C31 119.47(14)
F8 C33 C32 120.42(14)
F8 C33 C34 120.87(14)
C34 C33 C32 118.71(13)
F9 C34 C33 119.89(13)
F9 C34 C35 120.30(14)
C33 C34 C35 119.81(14)
F10 C35 C30 121.36(12)
F10 C35 C34 114.24(12)
C34 C35 C30 124.39(14)
C37 C36 B1 120.05(12)
C41 C36 C37 113.12(12)
C41 C36 B1 126.67(12)
F11 C37 C36 119.10(12)
F11 C37 C38 116.04(12)
C38 C37 C36 124.86(13)
F12 C38 C37 120.97(13)
F12 C38 C39 119.97(13)
C39 C38 C37 119.05(13)
F13 C39 C38 120.52(13)
F13 C39 C40 120.40(13)
C40 C39 C38 119.07(13)
F14 C40 C39 119.65(13)
F14 C40 C41 120.57(13)
C39 C40 C41 119.78(13)
F15 C41 C36 121.16(12)
F15 C41 C40 114.81(12)
C40 C41 C36 124.03(13)
C43 C42 B1 118.60(12)
C47 C42 C43 113.18(13)
C47 C42 B1 127.69(13)
F16 C43 C42 119.59(12)
F16 C43 C44 115.46(13)
C44 C43 C42 124.94(14)
F17 C44 C43 120.67(14)
F17 C44 C45 120.28(13)
C45 C44 C43 119.04(14)
F18 C45 C44 120.48(15)
F18 C45 C46 120.63(15)
C46 C45 C44 118.89(13)
F19 C46 C45 119.68(14)
F19 C46 C47 120.26(15)
C45 C46 C47 120.07(14)
F20 C47 C42 121.54(13)
F20 C47 C46 114.60(13)
C46 C47 C42 123.86(14)
C24 B1 C30 113.85(11)
C24 B1 C42 112.61(11)
C36 B1 C24 103.70(10)
C36 B1 C30 114.01(11)
C36 B1 C42 113.11(11)
C42 B1 C30 99.98(10)
O1 Zr1 O2 96.82(4)
O1 Zr1 C1 88.35(5)
O1 Zr1 C2 81.73(5)
O1 Zr1 C3 107.56(5)
O1 Zr1 C4 135.39(5)
O1 Zr1 C5 120.17(6)
O1 Zr1 C6 82.97(6)
O1 Zr1 C7 92.83(6)
O1 Zr1 C8 124.59(6)
O1 Zr1 C9 135.47(7)
O1 Zr1 C10 106.84(9)
O2 Zr1 C1 129.69(5)
O2 Zr1 C2 98.84(5)
O2 Zr1 C3 77.50(5)
O2 Zr1 C4 91.70(6)
O2 Zr1 C5 124.49(6)
O2 Zr1 C6 116.62(8)
O2 Zr1 C7 85.31(7)
O2 Zr1 C8 79.72(6)
O2 Zr1 C9 105.85(7)
O2 Zr1 C10 132.17(7)
C1 Zr1 C2 32.35(5)
C1 Zr1 C3 53.57(5)
C1 Zr1 C6 113.69(8)
C1 Zr1 C7 144.61(7)
C1 Zr1 C8 135.59(7)
C1 Zr1 C9 104.61(7)
C2 Zr1 C7 173.49(7)
C2 Zr1 C8 153.68(6)
C3 Zr1 C2 31.92(5)
C3 Zr1 C7 154.59(7)
C3 Zr1 C8 124.88(6)
C4 Zr1 C1 54.18(6)
C4 Zr1 C2 53.67(5)
C4 Zr1 C3 32.62(6)
C4 Zr1 C5 32.84(7)
C4 Zr1 C6 130.88(9)
C4 Zr1 C7 131.58(6)
C4 Zr1 C8 100.01(6)
C4 Zr1 C9 82.41(7)
C5 Zr1 C1 32.52(6)
C5 Zr1 C2 53.54(5)
C5 Zr1 C3 53.79(6)
C5 Zr1 C6 108.29(9)
C5 Zr1 C7 127.78(6)
C5 Zr1 C8 105.53(7)
C5 Zr1 C9 76.74(7)
C6 Zr1 C2 142.74(7)
C6 Zr1 C3 161.90(9)
C6 Zr1 C7 31.98(9)
C6 Zr1 C8 52.50(7)
C6 Zr1 C9 52.68(8)
C7 Zr1 C8 31.92(7)
C9 Zr1 C2 129.98(6)
C9 Zr1 C3 114.43(6)
C9 Zr1 C7 52.64(7)
C9 Zr1 C8 31.23(8)
C10 Zr1 C1 92.64(7)
C10 Zr1 C2 124.90(7)
C10 Zr1 C3 129.93(8)
C10 Zr1 C4 98.98(9)
C10 Zr1 C5 77.63(8)
C10 Zr1 C6 32.20(10)
C10 Zr1 C7 53.25(8)
C10 Zr1 C8 52.56(8)
C10 Zr1 C9 31.97(9)
C11 O1 Zr1 139.80(9)
C20 O2 Zr1 122.67(14)
C23 O2 Zr1 127.57(14)
C23 O2 C20 106.79(19)
C20A O2 Zr1 115.9(3)
C23A O2 Zr1 130.6(3)
C23A O2 C20A 111.7(4)
Zr1 C1 H1 117.6
C2 C1 Zr1 75.23(9)
C2 C1 H1 126.1
C5 C1 Zr1 73.07(9)
C5 C1 H1 126.1
C5 C1 C2 107.79(15)
Zr1 C2 H2 120.1
C1 C2 Zr1 72.43(9)
C1 C2 H2 125.9
C3 C2 Zr1 73.40(8)
C3 C2 C1 108.18(15)
C3 C2 H2 125.9
Zr1 C3 H3 119.3
C2 C3 Zr1 74.69(8)
C2 C3 H3 125.9
C2 C3 C4 108.20(15)
C4 C3 Zr1 71.95(9)
C4 C3 H3 125.9
Zr1 C4 H4 116.6
C3 C4 Zr1 75.42(9)
C3 C4 H4 126.2
C5 C4 Zr1 73.89(10)
C5 C4 C3 107.58(15)
C5 C4 H4 126.2
Zr1 C5 H5 118.3
C1 C5 Zr1 74.41(9)
C1 C5 C4 108.22(15)
C1 C5 H5 125.9
C4 C5 Zr1 73.27(9)
C4 C5 H5 125.9
Zr1 C6 H6 118.8
C7 C6 Zr1 75.04(11)
C7 C6 H6 126.0
C10 C6 Zr1 72.02(11)
C10 C6 H6 126.0
C10 C6 C7 108.0(2)
Zr1 C7 H7 118.0
C6 C7 Zr1 72.97(11)
C6 C7 H7 126.6
C6 C7 C8 106.7(2)
C8 C7 Zr1 74.44(11)
C8 C7 H7 126.6
Zr1 C8 H8 119.3
C7 C8 Zr1 73.65(11)
C7 C8 H8 125.8
C9 C8 Zr1 73.10(11)
C9 C8 C7 108.5(2)
C9 C8 H8 125.8
Zr1 C9 H9 118.5
C8 C9 Zr1 75.67(11)
C8 C9 H9 125.7
C8 C9 C10 108.5(2)
C10 C9 Zr1 71.96(12)
C10 C9 H9 125.7
Zr1 C10 H10 114.5
C6 C10 Zr1 75.77(13)
C6 C10 H10 125.9
C9 C10 Zr1 76.07(12)
C9 C10 C6 108.2(2)
C9 C10 H10 125.9
O1 C11 C12 118.73(13)
O1 C11 C16 120.24(13)
C12 C11 C16 121.01(14)
C11 C12 C17 120.61(14)
C13 C12 C11 118.13(14)
C13 C12 C17 121.26(14)
C12 C13 H13 118.9
C14 C13 C12 122.30(14)
C14 C13 H13 118.9
C13 C14 C15 117.68(14)
C13 C14 C18 121.29(15)
C15 C14 C18 121.03(15)
C14 C15 H15 118.8
C16 C15 C14 122.35(14)
C16 C15 H15 118.8
C11 C16 C19 121.20(14)
C15 C16 C11 118.21(14)
C15 C16 C19 120.59(14)
C12 C17 H17A 109.5
C12 C17 H17B 109.5
C12 C17 H17C 109.5
H17A C17 H17B 109.5
H17A C17 H17C 109.5
H17B C17 H17C 109.5
C14 C18 H18A 109.5
C14 C18 H18B 109.5
C14 C18 H18C 109.5
H18A C18 H18B 109.5
H18A C18 H18C 109.5
H18B C18 H18C 109.5
C16 C19 H19A 109.5
C16 C19 H19B 109.5
C16 C19 H19C 109.5
H19A C19 H19B 109.5
H19A C19 H19C 109.5
H19B C19 H19C 109.5
O2 C20 H20A 111.5
O2 C20 H20B 111.5
O2 C20 C21 101.5(2)
H20A C20 H20B 109.3
C21 C20 H20A 111.5
C21 C20 H20B 111.5
C20 C21 H21A 112.7
C20 C21 H21B 112.7
C20 C21 C22 95.4(2)
H21A C21 H21B 110.1
C22 C21 H21A 112.7
C22 C21 H21B 112.7
C21 C22 H22A 112.7
C21 C22 H22B 112.7
H22A C22 H22B 110.2
C23 C22 C21 95.0(3)
C23 C22 H22A 112.7
C23 C22 H22B 112.7
O2 C23 C22 102.1(2)
O2 C23 H23A 111.3
O2 C23 H23B 111.3
C22 C23 H23A 111.3
C22 C23 H23B 111.3
H23A C23 H23B 109.2
C49 C48 Cl1 119.01(14)
C53 C48 Cl1 119.21(14)
C53 C48 C49 121.76(16)
C48 C49 H49 120.6
C48 C49 C50 118.77(16)
C50 C49 H49 120.6
C49 C50 H50 119.8
C49 C50 C51 120.32(16)
C51 C50 H50 119.8
C50 C51 H51 120.2
C50 C51 C52 119.70(17)
C52 C51 H51 120.2
C51 C52 H52 119.7
C53 C52 C51 120.65(17)
C53 C52 H52 119.7
C48 C53 H53 120.6
C52 C53 C48 118.78(16)
C52 C53 H53 120.6
H22C C22A H22D 109.0
C21A C22A H22C 110.9
C21A C22A H22D 110.9
C23A C22A H22C 110.9
C23A C22A H22D 110.9
C23A C22A C21A 104.1(5)
C22A C21A H21C 110.7
C22A C21A H21D 110.7
H21C C21A H21D 108.8
C20A C21A C22A 105.2(5)
C20A C21A H21C 110.7
C20A C21A H21D 110.7
O2 C20A H20C 110.7
O2 C20A H20D 110.7
C21A C20A O2 105.0(5)
C21A C20A H20C 110.7
C21A C20A H20D 110.7
H20C C20A H20D 108.8
O2 C23A C22A 105.9(5)
O2 C23A H23C 110.5
O2 C23A H23D 110.5
C22A C23A H23C 110.5
C22A C23A H23D 110.5
H23C C23A H23D 108.7

loop_
_geom_bond_atom_site_label_1
_geom_bond_atom_site_label_2
_geom_bond_distance
F1 C25 1.3527(16)
F2 C26 1.3483(17)
F3 C27 1.3484(16)
F4 C28 1.3454(16)
F5 C29 1.3529(16)
F6 C31 1.3507(16)
F7 C32 1.3475(17)
F8 C33 1.3466(17)
F9 C34 1.3424(17)
F10 C35 1.3488(16)
F11 C37 1.3566(16)
F12 C38 1.3452(16)
F13 C39 1.3434(16)
F14 C40 1.3472(16)
F15 C41 1.3542(16)
F16 C43 1.3553(17)
F17 C44 1.3437(18)
F18 C45 1.3437(16)
F19 C46 1.3442(18)
F20 C47 1.3538(17)
C24 C25 1.392(2)
C24 C29 1.3864(19)
C24 B1 1.653(2)
C25 C26 1.380(2)
C26 C27 1.379(2)
C27 C28 1.373(2)
C28 C29 1.3878(19)
C30 C31 1.3937(19)
C30 C35 1.390(2)
C30 B1 1.661(2)
C31 C32 1.381(2)
C32 C33 1.379(2)
C33 C34 1.373(2)
C34 C35 1.387(2)
C36 C37 1.3935(19)
C36 C41 1.3910(19)
C36 B1 1.651(2)
C37 C38 1.380(2)
C38 C39 1.379(2)
C39 C40 1.375(2)
C40 C41 1.3856(19)
C42 C43 1.391(2)
C42 C47 1.389(2)
C42 B1 1.660(2)
C43 C44 1.381(2)
C44 C45 1.378(2)
C45 C46 1.372(2)
C46 C47 1.386(2)
Zr1 O1 1.9723(10)
Zr1 O2 2.2057(11)
Zr1 C1 2.5045(15)
Zr1 C2 2.5402(14)
Zr1 C3 2.5240(15)
Zr1 C4 2.4796(16)
Zr1 C5 2.4875(16)
Zr1 C6 2.5163(19)
Zr1 C7 2.5425(18)
Zr1 C8 2.5525(18)
Zr1 C9 2.5206(19)
Zr1 C10 2.469(2)
O1 C11 1.3722(18)
O2 C20 1.494(3)
O2 C23 1.491(3)
O2 C20A 1.494(6)
O2 C23A 1.486(6)
C1 H1 0.9300
C1 C2 1.406(2)
C1 C5 1.398(3)
C2 H2 0.9300
C2 C3 1.393(2)
C3 H3 0.9300
C3 C4 1.406(3)
C4 H4 0.9300
C4 C5 1.404(3)
C5 H5 0.9300
C6 H6 0.9300
C6 C7 1.394(4)
C6 C10 1.383(4)
C7 H7 0.9300
C7 C8 1.401(3)
C8 H8 0.9300
C8 C9 1.366(3)
C9 H9 0.9300
C9 C10 1.375(4)
C10 H10 0.9300
C11 C12 1.402(2)
C11 C16 1.403(2)
C12 C13 1.397(2)
C12 C17 1.506(2)
C13 H13 0.9300
C13 C14 1.391(2)
C14 C15 1.394(2)
C14 C18 1.508(2)
C15 H15 0.9300
C15 C16 1.392(2)
C16 C19 1.504(2)
C17 H17A 0.9600
C17 H17B 0.9600
C17 H17C 0.9600
C18 H18A 0.9600
C18 H18B 0.9600
C18 H18C 0.9600
C19 H19A 0.9600
C19 H19B 0.9600
C19 H19C 0.9600
C20 H20A 0.9700
C20 H20B 0.9700
C20 C21 1.519(4)
C21 H21A 0.9700
C21 H21B 0.9700
C21 C22 1.582(4)
C22 H22A 0.9700
C22 H22B 0.9700
C22 C23 1.515(4)
C23 H23A 0.9700
C23 H23B 0.9700
Cl1 C48 1.7414(18)
C48 C49 1.383(2)
C48 C53 1.379(3)
C49 H49 0.9300
C49 C50 1.384(2)
C50 H50 0.9300
C50 C51 1.385(3)
C51 H51 0.9300
C51 C52 1.387(3)
C52 H52 0.9300
C52 C53 1.378(3)
C53 H53 0.9300
C22A H22C 0.9700
C22A H22D 0.9700
C22A C21A 1.603(7)
C22A C23A 1.502(7)
C21A H21C 0.9700
C21A H21D 0.9700
C21A C20A 1.490(7)
C20A H20C 0.9700
C20A H20D 0.9700
C23A H23C 0.9700
C23A H23D 0.9700

loop_
_geom_torsion_atom_site_label_1
_geom_torsion_atom_site_label_2
_geom_torsion_atom_site_label_3
_geom_torsion_atom_site_label_4
_geom_torsion
F1 C25 C26 F2 -1.0(2)
F1 C25 C26 C27 179.59(13)
F2 C26 C27 F3 0.5(2)
F2 C26 C27 C28 179.59(13)
F3 C27 C28 F4 2.6(2)
F3 C27 C28 C29 -178.85(12)
F4 C28 C29 F5 -0.52(19)
F4 C28 C29 C24 178.63(12)
F6 C31 C32 F7 0.9(2)
F6 C31 C32 C33 -177.88(12)
F7 C32 C33 F8 0.7(2)
F7 C32 C33 C34 -179.53(13)
F8 C33 C34 F9 0.2(2)
F8 C33 C34 C35 179.80(13)
F9 C34 C35 F10 -0.57(19)
F9 C34 C35 C30 -179.46(13)
F11 C37 C38 F12 -1.97(19)
F11 C37 C38 C39 177.52(12)
F12 C38 C39 F13 1.4(2)
F12 C38 C39 C40 -179.37(13)
F13 C39 C40 F14 -0.6(2)
F13 C39 C40 C41 179.81(12)
F14 C40 C41 F15 -0.12(19)
F14 C40 C41 C36 -179.94(13)
F16 C43 C44 F17 -0.9(2)
F16 C43 C44 C45 179.88(13)
F17 C44 C45 F18 2.0(2)
F17 C44 C45 C46 -177.96(13)
F18 C45 C46 F19 -0.6(2)
F18 C45 C46 C47 179.66(13)
F19 C46 C47 F20 -1.4(2)
F19 C46 C47 C42 179.38(13)
C24 C25 C26 F2 177.05(13)
C24 C25 C26 C27 -2.4(2)
C25 C24 C29 F5 175.99(12)
C25 C24 C29 C28 -3.1(2)
C25 C24 B1 C30 167.69(12)
C25 C24 B1 C36 -67.85(15)
C25 C24 B1 C42 54.78(16)
C25 C26 C27 F3 179.91(13)
C25 C26 C27 C28 -1.0(2)
C26 C27 C28 F4 -176.49(13)
C26 C27 C28 C29 2.0(2)
C27 C28 C29 F5 -179.02(12)
C27 C28 C29 C24 0.1(2)
C29 C24 C25 F1 -177.78(12)
C29 C24 C25 C26 4.2(2)
C29 C24 B1 C30 -15.22(19)
C29 C24 B1 C36 109.24(14)
C29 C24 B1 C42 -128.13(14)
C30 C31 C32 F7 179.42(13)
C30 C31 C32 C33 0.7(2)
C31 C30 C35 F10 -179.85(12)
C31 C30 C35 C34 -1.0(2)
C31 C30 B1 C24 -56.46(16)
C31 C30 B1 C36 -175.18(12)
C31 C30 B1 C42 63.85(14)
C31 C32 C33 F8 179.45(13)
C31 C32 C33 C34 -0.8(2)
C32 C33 C34 F9 -179.57(13)
C32 C33 C34 C35 0.0(2)
C33 C34 C35 F10 179.85(13)
C33 C34 C35 C30 1.0(2)
C35 C30 C31 F6 178.71(12)
C35 C30 C31 C32 0.2(2)
C35 C30 B1 C24 134.79(14)
C35 C30 B1 C36 16.07(19)
C35 C30 B1 C42 -104.91(15)
C36 C37 C38 F12 177.22(13)
C36 C37 C38 C39 -3.3(2)
C37 C36 C41 F15 178.76(12)
C37 C36 C41 C40 -1.4(2)
C37 C36 B1 C24 -70.30(15)
C37 C36 B1 C30 54.05(16)
C37 C36 B1 C42 167.40(12)
C37 C38 C39 F13 -178.10(12)
C37 C38 C39 C40 1.1(2)
C38 C39 C40 F14 -179.87(12)
C38 C39 C40 C41 0.6(2)
C39 C40 C41 F15 179.43(12)
C39 C40 C41 C36 -0.4(2)
C41 C36 C37 F11 -177.53(12)
C41 C36 C37 C38 3.3(2)
C41 C36 B1 C24 104.74(15)
C41 C36 B1 C30 -130.91(14)
C41 C36 B1 C42 -17.56(19)
C42 C43 C44 F17 178.28(13)
C42 C43 C44 C45 -0.9(2)
C43 C42 C47 F20 -177.96(12)
C43 C42 C47 C46 1.2(2)
C43 C42 B1 C24 -174.20(12)
C43 C42 B1 C30 64.60(15)
C43 C42 B1 C36 -57.02(16)
C43 C44 C45 F18 -178.80(13)
C43 C44 C45 C46 1.2(2)
C44 C45 C46 F19 179.32(13)
C44 C45 C46 C47 -0.4(2)
C45 C46 C47 F20 178.31(13)
C45 C46 C47 C42 -0.9(2)
C47 C42 C43 F16 178.89(12)
C47 C42 C43 C44 -0.3(2)
C47 C42 B1 C24 14.72(19)
C47 C42 B1 C30 -106.48(15)
C47 C42 B1 C36 131.89(14)
B1 C24 C25 F1 -0.33(19)
B1 C24 C25 C26 -178.30(13)
B1 C24 C29 F5 -1.3(2)
B1 C24 C29 C28 179.65(13)
B1 C30 C31 F6 8.41(19)
B1 C30 C31 C32 -170.07(13)
B1 C30 C35 F10 -10.5(2)
B1 C30 C35 C34 168.32(13)
B1 C36 C37 F11 -1.85(19)
B1 C36 C37 C38 178.98(13)
B1 C36 C41 F15 3.4(2)
B1 C36 C41 C40 -176.77(13)
B1 C42 C43 F16 6.56(19)
B1 C42 C43 C44 -172.63(13)
B1 C42 C47 F20 -6.5(2)
B1 C42 C47 C46 172.70(14)
Zr1 O1 C11 C12 90.38(17)
Zr1 O1 C11 C16 -88.31(17)
Zr1 O2 C20 C21 142.05(17)
Zr1 O2 C23 C22 179.83(18)
Zr1 O2 C20A C21A 178.1(4)
Zr1 O2 C23A C22A -156.7(4)
Zr1 C1 C2 C3 65.20(10)
Zr1 C1 C5 C4 -66.01(11)
Zr1 C2 C3 C4 64.65(11)
Zr1 C3 C4 C5 67.47(11)
Zr1 C4 C5 C1 66.77(12)
Zr1 C6 C7 C8 -67.36(13)
Zr1 C6 C10 C9 69.82(14)
Zr1 C7 C8 C9 -65.32(14)
Zr1 C8 C9 C10 -64.99(14)
Zr1 C9 C10 C6 -69.62(14)
O1 C11 C12 C13 -172.57(12)
O1 C11 C12 C17 7.8(2)
O1 C11 C16 C15 173.05(13)
O1 C11 C16 C19 -6.9(2)
O2 C20 C21 C22 49.0(3)
C1 C2 C3 Zr1 -64.56(10)
C1 C2 C3 C4 0.09(17)
C2 C1 C5 Zr1 67.82(11)
C2 C1 C5 C4 1.80(18)
C2 C3 C4 Zr1 -66.45(11)
C2 C3 C4 C5 1.02(18)
C3 C4 C5 Zr1 -68.51(11)
C3 C4 C5 C1 -1.75(18)
C5 C1 C2 Zr1 -66.37(11)
C5 C1 C2 C3 -1.17(17)
C6 C7 C8 Zr1 66.36(13)
C6 C7 C8 C9 1.0(2)
C7 C6 C10 Zr1 -67.00(14)
C7 C6 C10 C9 2.8(2)
C7 C8 C9 Zr1 65.69(14)
C7 C8 C9 C10 0.7(2)
C8 C9 C10 Zr1 67.44(14)
C8 C9 C10 C6 -2.2(2)
C10 C6 C7 Zr1 65.00(14)
C10 C6 C7 C8 -2.4(2)
C11 C12 C13 C14 -1.9(2)
C12 C11 C16 C15 -5.6(2)
C12 C11 C16 C19 174.44(13)
C12 C13 C14 C15 -2.6(2)
C12 C13 C14 C18 177.54(15)
C13 C14 C15 C16 3.1(2)
C14 C15 C16 C11 0.9(2)
C14 C15 C16 C19 -179.17(14)
C16 C11 C12 C13 6.1(2)
C16 C11 C12 C17 -173.50(13)
C17 C12 C13 C14 177.69(14)
C18 C14 C15 C16 -177.01(15)
C20 O2 C23 C22 -19.5(3)
C20 O2 C20A C21A -63.9(11)
C20 O2 C23A C22A 23.8(7)
C20 C21 C22 C23 -60.1(3)
C21 C22 C23 O2 48.8(3)
C23 O2 C20 C21 -19.8(3)
C23 O2 C20A C21A 30.1(6)
C23 O2 C23A C22A -69.1(11)
Cl1 C48 C49 C50 -176.98(13)
Cl1 C48 C53 C52 177.87(12)
C48 C49 C50 C51 -1.3(2)
C49 C48 C53 C52 -0.8(2)
C49 C50 C51 C52 0.1(2)
C50 C51 C52 C53 0.9(3)
C51 C52 C53 C48 -0.5(2)
C53 C48 C49 C50 1.7(2)
C22A C21A C20A O2 -24.6(7)
C21A C22A C23A O2 -21.3(8)
C20A O2 C20 C21 71.3(12)
C20A O2 C23 C22 -37.1(4)
C20A O2 C23A C22A 6.8(7)
C23A O2 C20 C21 -38.4(4)
C23A O2 C23 C22 73.0(11)
C23A O2 C20A C21A 12.0(7)
C23A C22A C21A C20A 29.0(8)
